data_2225599
loop_
_publ_author_name
'Sharma, Lalit Kumar'
'Parkin, Sean'
'Elliott, Gregory I.'

_publ_section_title
;
 1'-Ethylsulfanyl-1,1'-bicyclohexyl-2-one
;
_journal_coeditor_code NG2746
_journal_issue 4
_journal_name_full 'Acta Crystallographica Section E'
_journal_page_first o932
_journal_paper_doi 10.1107/S1600536810010731
_journal_volume 66
_journal_year 2010
_chemical_formula_iupac 'C14 H24 O1 S1'
_chemical_formula_moiety 'C14 H24 O1 S1'
_chemical_formula_sum 'C14 H24 O S'
_chemical_formula_weight 240.39
_chemical_name_systematic
;
1'-Ethylsulfanyl-1,1'-bicyclohexyl-2-one
;
_space_group_IT_number 2
_symmetry_cell_setting triclinic
_symmetry_space_group_name_Hall '-P 1'
_symmetry_space_group_name_H-M 'P -1'
_atom_sites_solution_hydrogens geom
_atom_sites_solution_primary direct
_atom_sites_solution_secondary difmap
_audit_creation_method SHELXL-97
_cell_angle_alpha 92.5786(8)
_cell_angle_beta 101.7513(8)
_cell_angle_gamma 90.2145(8)
_cell_formula_units_Z 4
_cell_length_a 10.3662(2)
_cell_length_b 11.2090(2)
_cell_length_c 11.5026(2)
_cell_measurement_reflns_used 5942
_cell_measurement_temperature 90.0(2)
_cell_measurement_theta_max 27.38
_cell_measurement_theta_min 1.00
_cell_volume 1307.09(4)
_computing_cell_refinement 'SCALEPACK (Otwinowski & Minor, 1997)'
_computing_data_collection 'COLLECT (Nonius, 1998)'
_computing_data_reduction 'DENZO-SMN (Otwinowski & Minor, 1997)'
_computing_molecular_graphics 'XP in SHELXTL (Sheldrick, 2008)'
_computing_publication_material
;
SHELXL97 (Sheldrick, 2008) and local procedures
;
_computing_structure_refinement 'SHELXL97 (Sheldrick, 2008)'
_computing_structure_solution 'SHELXS97 (Sheldrick, 2008)'
_diffrn_ambient_temperature 90.0(2)
_diffrn_detector_area_resol_mean 9.1
_diffrn_measured_fraction_theta_full 0.999
_diffrn_measured_fraction_theta_max 0.999
_diffrn_measurement_device_type 'Nonius KappaCCD diffractometer'
_diffrn_measurement_method '\w scans at fixed \c = 55\%'
_diffrn_radiation_monochromator graphite
_diffrn_radiation_source 'fine-focus sealed tube'
_diffrn_radiation_type MoK\a
_diffrn_radiation_wavelength 0.71073
_diffrn_reflns_av_R_equivalents 0.0370
_diffrn_reflns_av_sigmaI/netI 0.0335
_diffrn_reflns_limit_h_max 13
_diffrn_reflns_limit_h_min -13
_diffrn_reflns_limit_k_max 14
_diffrn_reflns_limit_k_min -14
_diffrn_reflns_limit_l_max 14
_diffrn_reflns_limit_l_min -14
_diffrn_reflns_number 32350
_diffrn_reflns_theta_full 27.50
_diffrn_reflns_theta_max 27.50
_diffrn_reflns_theta_min 1.81
_diffrn_standards_number 0
_exptl_absorpt_coefficient_mu 0.227
_exptl_absorpt_correction_T_max 0.978
_exptl_absorpt_correction_T_min 0.960
_exptl_absorpt_correction_type multi-scan
_exptl_absorpt_process_details '(SCALEPACK; Otwinowski & Minor, 1997)'
_exptl_crystal_colour colourless
_exptl_crystal_density_diffrn 1.222
_exptl_crystal_density_method 'not measured'
_exptl_crystal_description rod
_exptl_crystal_F_000 528
_exptl_crystal_size_max 0.18
_exptl_crystal_size_mid 0.15
_exptl_crystal_size_min 0.10
_refine_diff_density_max 0.395
_refine_diff_density_min -0.336
_refine_ls_extinction_method none
_refine_ls_goodness_of_fit_ref 1.052
_refine_ls_hydrogen_treatment constr
_refine_ls_matrix_type full
_refine_ls_number_parameters 291
_refine_ls_number_reflns 5986
_refine_ls_number_restraints 0
_refine_ls_restrained_S_all 1.052
_refine_ls_R_factor_all 0.0435
_refine_ls_R_factor_gt 0.0340
_refine_ls_shift/su_max 0.002
_refine_ls_shift/su_mean 0.000
_refine_ls_structure_factor_coef Fsqd
_refine_ls_weighting_details 'calc w=1/[\s^2^(Fo^2^)+(0.0458P)^2^+0.4279P] where P=(Fo^2^+2Fc^2^)/3'
_refine_ls_weighting_scheme calc
_refine_ls_wR_factor_gt 0.0870
_refine_ls_wR_factor_ref 0.0920
_reflns_number_gt 5000
_reflns_number_total 5986
_reflns_threshold_expression I>2\s(I)
_cod_data_source_file ng2746.cif
_cod_data_source_block I
_cod_original_formula_sum 'C14 H24 O1 S1'
_cod_database_code 2225599
_cod_database_fobs_code 2225599

loop_
_symmetry_equiv_pos_as_xyz
'x, y, z'
'-x, -y, -z'

loop_
_atom_site_type_symbol
_atom_site_label
_atom_site_fract_x
_atom_site_fract_y
_atom_site_fract_z
_atom_site_U_iso_or_equiv
_atom_site_adp_type
_atom_site_calc_flag
_atom_site_refinement_flags
_atom_site_occupancy
_atom_site_disorder_assembly
_atom_site_disorder_group
S S1A 0.88224(3) 0.94850(3) 0.30582(3) 0.01526(9) Uani d . 1 . .
O O1A 0.53397(9) 0.80151(9) -0.01038(8) 0.0194(2) Uani d . 1 . .
C C1A 0.72797(12) 0.89244(11) 0.20595(11) 0.0130(2) Uani d . 1 . .
C C2A 0.68219(13) 0.77443(11) 0.24908(11) 0.0152(3) Uani d . 1 . .
H H2A1 0.6038 0.7436 0.1911 0.018 Uiso calc R 1 . .
H H2A2 0.7529 0.7150 0.2511 0.018 Uiso calc R 1 . .
C C3A 0.64777(14) 0.78678(12) 0.37204(12) 0.0182(3) Uani d . 1 . .
H H3A1 0.7281 0.8086 0.4321 0.022 Uiso calc R 1 . .
H H3A2 0.6142 0.7092 0.3924 0.022 Uiso calc R 1 . .
C C4A 0.54321(14) 0.88253(12) 0.37498(12) 0.0195(3) Uani d . 1 . .
H H4A1 0.4601 0.8572 0.3203 0.023 Uiso calc R 1 . .
H H4A2 0.5255 0.8920 0.4563 0.023 Uiso calc R 1 . .
C C5A 0.59008(13) 1.00195(12) 0.33805(12) 0.0172(3) Uani d . 1 . .
H H5A1 0.6682 1.0309 0.3974 0.021 Uiso calc R 1 . .
H H5A2 0.5196 1.0616 0.3367 0.021 Uiso calc R 1 . .
C C6A 0.62570(13) 0.99037(12) 0.21515(11) 0.0154(3) Uani d . 1 . .
H H6A1 0.6612 1.0679 0.1970 0.019 Uiso calc R 1 . .
H H6A2 0.5446 0.9720 0.1547 0.019 Uiso calc R 1 . .
C C7A 0.75555(12) 0.87558(11) 0.07876(11) 0.0132(2) Uani d . 1 . .
H H7A 0.8342 0.8230 0.0853 0.016 Uiso calc R 1 . .
C C8A 0.64834(13) 0.81697(11) -0.01800(11) 0.0153(3) Uani d . 1 . .
C C9A 0.69592(14) 0.78561(12) -0.13183(12) 0.0188(3) Uani d . 1 . .
H H9A1 0.6224 0.7492 -0.1917 0.023 Uiso calc R 1 . .
H H9A2 0.7671 0.7263 -0.1158 0.023 Uiso calc R 1 . .
C C10A 0.74760(13) 0.89752(12) -0.18129(12) 0.0176(3) Uani d . 1 . .
H H10A 0.7887 0.8737 -0.2492 0.021 Uiso calc R 1 . .
H H10B 0.6731 0.9506 -0.2105 0.021 Uiso calc R 1 . .
C C11A 0.84846(13) 0.96463(12) -0.08583(11) 0.0162(3) Uani d . 1 . .
H H11A 0.8741 1.0401 -0.1171 0.019 Uiso calc R 1 . .
H H11B 0.9284 0.9157 -0.0647 0.019 Uiso calc R 1 . .
C C12A 0.79214(13) 0.99232(11) 0.02493(12) 0.0155(3) Uani d . 1 . .
H H12A 0.7127 1.0419 0.0039 0.019 Uiso calc R 1 . .
H H12B 0.8580 1.0384 0.0847 0.019 Uiso calc R 1 . .
C C13A 0.99018(13) 0.82077(12) 0.31977(12) 0.0166(3) Uani d . 1 . .
H H13A 0.9536 0.7569 0.3608 0.020 Uiso calc R 1 . .
H H13B 0.9986 0.7887 0.2401 0.020 Uiso calc R 1 . .
C C14A 1.12463(13) 0.86198(13) 0.39135(12) 0.0199(3) Uani d . 1 . .
H H14A 1.1623 0.9216 0.3477 0.030 Uiso calc R 1 . .
H H14B 1.1834 0.7934 0.4040 0.030 Uiso calc R 1 . .
H H14C 1.1145 0.8974 0.4684 0.030 Uiso calc R 1 . .
S S1B 0.75895(3) 0.44991(3) 0.30868(3) 0.01604(9) Uani d . 1 . .
O O1B 0.96037(9) 0.30177(9) -0.00856(8) 0.0195(2) Uani d . 1 . .
C C1B 0.86605(12) 0.39287(11) 0.20787(11) 0.0134(2) Uani d . 1 . .
C C2B 0.92957(13) 0.27433(11) 0.25006(11) 0.0155(3) Uani d . 1 . .
H H2B1 0.8590 0.2149 0.2513 0.019 Uiso calc R 1 . .
H H2B2 0.9818 0.2439 0.1922 0.019 Uiso calc R 1 . .
C C3B 1.01917(14) 0.28581(12) 0.37345(11) 0.0181(3) Uani d . 1 . .
H H3B1 1.0607 0.2080 0.3936 0.022 Uiso calc R 1 . .
H H3B2 0.9659 0.3077 0.4333 0.022 Uiso calc R 1 . .
C C4B 1.12643(14) 0.38092(12) 0.37728(12) 0.0198(3) Uani d . 1 . .
H H4B1 1.1803 0.3900 0.4588 0.024 Uiso calc R 1 . .
H H4B2 1.1851 0.3552 0.3231 0.024 Uiso calc R 1 . .
C C5B 1.06533(13) 0.50073(12) 0.34018(12) 0.0171(3) Uani d . 1 . .
H H5B1 1.1364 0.5597 0.3390 0.020 Uiso calc R 1 . .
H H5B2 1.0144 0.5303 0.3994 0.020 Uiso calc R 1 . .
C C6B 0.97415(13) 0.49000(11) 0.21687(11) 0.0153(3) Uani d . 1 . .
H H6B1 1.0276 0.4710 0.1565 0.018 Uiso calc R 1 . .
H H6B2 0.9318 0.5679 0.1988 0.018 Uiso calc R 1 . .
C C7B 0.78001(12) 0.37651(11) 0.08113(11) 0.0137(3) Uani d . 1 . .
H H7B 0.7038 0.3242 0.0880 0.016 Uiso calc R 1 . .
C C8B 0.84277(13) 0.31733(11) -0.01577(11) 0.0157(3) Uani d . 1 . .
C C9B 0.74329(14) 0.28622(12) -0.12940(12) 0.0189(3) Uani d . 1 . .
H H9B1 0.6784 0.2275 -0.1132 0.023 Uiso calc R 1 . .
H H9B2 0.7891 0.2492 -0.1892 0.023 Uiso calc R 1 . .
C C10B 0.67096(13) 0.39844(12) -0.17934(12) 0.0181(3) Uani d . 1 . .
H H10C 0.7332 0.4512 -0.2084 0.022 Uiso calc R 1 . .
H H10D 0.5991 0.3749 -0.2474 0.022 Uiso calc R 1 . .
C C11B 0.61377(13) 0.46594(12) -0.08390(12) 0.0167(3) Uani d . 1 . .
H H11C 0.5427 0.4173 -0.0628 0.020 Uiso calc R 1 . .
H H11D 0.5749 0.5415 -0.1153 0.020 Uiso calc R 1 . .
C C12B 0.72028(13) 0.49357(11) 0.02716(12) 0.0155(3) Uani d . 1 . .
H H12C 0.6817 0.5397 0.0868 0.019 Uiso calc R 1 . .
H H12D 0.7908 0.5430 0.0063 0.019 Uiso calc R 1 . .
C C13B 0.65969(14) 0.32216(12) 0.32900(12) 0.0196(3) Uani d . 1 . .
H H13C 0.6113 0.2890 0.2510 0.024 Uiso calc R 1 . .
H H13D 0.7167 0.2591 0.3687 0.024 Uiso calc R 1 . .
C C14B 0.56281(15) 0.36372(14) 0.40545(14) 0.0266(3) Uani d . 1 . .
H H14D 0.6116 0.3972 0.4820 0.040 Uiso calc R 1 . .
H H14E 0.5088 0.2957 0.4188 0.040 Uiso calc R 1 . .
H H14F 0.5057 0.4250 0.3647 0.040 Uiso calc R 1 . .

loop_
_atom_site_aniso_label
_atom_site_aniso_U_11
_atom_site_aniso_U_22
_atom_site_aniso_U_33
_atom_site_aniso_U_12
_atom_site_aniso_U_13
_atom_site_aniso_U_23
S1A 0.01464(16) 0.01284(16) 0.01680(16) 0.00131(12) 0.00018(12) -0.00173(12)
O1A 0.0168(5) 0.0218(5) 0.0189(5) -0.0030(4) 0.0018(4) 0.0022(4)
C1A 0.0126(6) 0.0127(6) 0.0129(6) 0.0011(5) 0.0008(5) 0.0005(5)
C2A 0.0170(6) 0.0128(6) 0.0156(6) 0.0005(5) 0.0029(5) 0.0005(5)
C3A 0.0226(7) 0.0164(7) 0.0162(6) -0.0002(5) 0.0050(5) 0.0020(5)
C4A 0.0203(7) 0.0219(7) 0.0175(7) 0.0018(5) 0.0070(5) 0.0008(5)
C5A 0.0163(6) 0.0177(7) 0.0172(6) 0.0035(5) 0.0029(5) -0.0024(5)
C6A 0.0156(6) 0.0135(6) 0.0168(6) 0.0017(5) 0.0026(5) 0.0008(5)
C7A 0.0126(6) 0.0119(6) 0.0149(6) 0.0008(5) 0.0024(5) 0.0004(5)
C8A 0.0189(7) 0.0112(6) 0.0153(6) -0.0001(5) 0.0014(5) 0.0028(5)
C9A 0.0212(7) 0.0196(7) 0.0148(6) -0.0035(5) 0.0023(5) -0.0020(5)
C10A 0.0183(7) 0.0191(7) 0.0155(6) 0.0004(5) 0.0033(5) 0.0024(5)
C11A 0.0162(6) 0.0155(6) 0.0177(6) -0.0002(5) 0.0052(5) 0.0021(5)
C12A 0.0164(6) 0.0130(6) 0.0174(6) -0.0002(5) 0.0040(5) 0.0008(5)
C13A 0.0161(6) 0.0156(6) 0.0171(6) 0.0033(5) 0.0012(5) 0.0000(5)
C14A 0.0169(7) 0.0240(7) 0.0180(7) 0.0032(5) 0.0018(5) -0.0006(5)
S1B 0.02009(17) 0.01311(16) 0.01656(17) -0.00010(12) 0.00800(13) -0.00127(12)
O1B 0.0182(5) 0.0221(5) 0.0192(5) 0.0057(4) 0.0060(4) 0.0018(4)
C1B 0.0152(6) 0.0118(6) 0.0137(6) 0.0008(5) 0.0047(5) -0.0004(5)
C2B 0.0192(6) 0.0124(6) 0.0151(6) 0.0011(5) 0.0038(5) 0.0001(5)
C3B 0.0235(7) 0.0156(7) 0.0143(6) 0.0038(5) 0.0018(5) 0.0014(5)
C4B 0.0202(7) 0.0211(7) 0.0168(6) 0.0026(5) 0.0011(5) -0.0012(5)
C5B 0.0183(7) 0.0156(6) 0.0168(6) -0.0022(5) 0.0031(5) -0.0021(5)
C6B 0.0174(6) 0.0128(6) 0.0162(6) -0.0008(5) 0.0046(5) 0.0006(5)
C7B 0.0151(6) 0.0118(6) 0.0147(6) 0.0006(5) 0.0040(5) 0.0002(5)
C8B 0.0192(7) 0.0118(6) 0.0168(6) 0.0032(5) 0.0054(5) 0.0017(5)
C9B 0.0210(7) 0.0203(7) 0.0151(6) 0.0044(5) 0.0037(5) -0.0028(5)
C10B 0.0187(7) 0.0207(7) 0.0145(6) 0.0010(5) 0.0023(5) 0.0022(5)
C11B 0.0158(6) 0.0154(6) 0.0184(6) 0.0018(5) 0.0018(5) 0.0025(5)
C12B 0.0165(6) 0.0122(6) 0.0178(6) 0.0020(5) 0.0034(5) 0.0010(5)
C13B 0.0213(7) 0.0183(7) 0.0210(7) -0.0022(5) 0.0083(6) 0.0015(5)
C14B 0.0274(8) 0.0280(8) 0.0282(8) -0.0014(6) 0.0146(6) 0.0004(6)

loop_
_atom_type_symbol
_atom_type_description
_atom_type_scat_dispersion_real
_atom_type_scat_dispersion_imag
_atom_type_scat_source
C C 0.0033 0.0016 'International Tables Vol C Tables 4.2.6.8 and 6.1.1.4'
H H 0.0000 0.0000 'International Tables Vol C Tables 4.2.6.8 and 6.1.1.4'
O O 0.0106 0.0060 'International Tables Vol C Tables 4.2.6.8 and 6.1.1.4'
S S 0.1246 0.1234 'International Tables Vol C Tables 4.2.6.8 and 6.1.1.4'

loop_
_geom_angle_atom_site_label_1
_geom_angle_atom_site_label_2
_geom_angle_atom_site_label_3
_geom_angle_site_symmetry_1
_geom_angle_site_symmetry_3
_geom_angle
_geom_angle_publ_flag
C13A S1A C1A . . 104.36(6) ?
C2A C1A C6A . . 109.67(10) ?
C2A C1A C7A . . 111.20(10) ?
C6A C1A C7A . . 112.51(10) ?
C2A C1A S1A . . 110.62(8) ?
C6A C1A S1A . . 104.83(8) ?
C7A C1A S1A . . 107.81(8) ?
C3A C2A C1A . . 113.55(10) ?
C3A C2A H2A1 . . 108.9 ?
C1A C2A H2A1 . . 108.9 ?
C3A C2A H2A2 . . 108.9 ?
C1A C2A H2A2 . . 108.9 ?
H2A1 C2A H2A2 . . 107.7 ?
C2A C3A C4A . . 110.79(11) ?
C2A C3A H3A1 . . 109.5 ?
C4A C3A H3A1 . . 109.5 ?
C2A C3A H3A2 . . 109.5 ?
C4A C3A H3A2 . . 109.5 ?
H3A1 C3A H3A2 . . 108.1 ?
C5A C4A C3A . . 110.49(11) ?
C5A C4A H4A1 . . 109.6 ?
C3A C4A H4A1 . . 109.6 ?
C5A C4A H4A2 . . 109.6 ?
C3A C4A H4A2 . . 109.6 ?
H4A1 C4A H4A2 . . 108.1 ?
C4A C5A C6A . . 111.50(11) ?
C4A C5A H5A1 . . 109.3 ?
C6A C5A H5A1 . . 109.3 ?
C4A C5A H5A2 . . 109.3 ?
C6A C5A H5A2 . . 109.3 ?
H5A1 C5A H5A2 . . 108.0 ?
C5A C6A C1A . . 113.11(10) ?
C5A C6A H6A1 . . 109.0 ?
C1A C6A H6A1 . . 109.0 ?
C5A C6A H6A2 . . 109.0 ?
C1A C6A H6A2 . . 109.0 ?
H6A1 C6A H6A2 . . 107.8 ?
C8A C7A C1A . . 118.12(10) ?
C8A C7A C12A . . 104.50(10) ?
C1A C7A C12A . . 114.47(10) ?
C8A C7A H7A . . 106.3 ?
C1A C7A H7A . . 106.3 ?
C12A C7A H7A . . 106.3 ?
O1A C8A C9A . . 121.75(12) ?
O1A C8A C7A . . 125.31(12) ?
C9A C8A C7A . . 112.83(11) ?
C8A C9A C10A . . 110.85(11) ?
C8A C9A H9A1 . . 109.5 ?
C10A C9A H9A1 . . 109.5 ?
C8A C9A H9A2 . . 109.5 ?
C10A C9A H9A2 . . 109.5 ?
H9A1 C9A H9A2 . . 108.1 ?
C11A C10A C9A . . 110.79(11) ?
C11A C10A H10A . . 109.5 ?
C9A C10A H10A . . 109.5 ?
C11A C10A H10B . . 109.5 ?
C9A C10A H10B . . 109.5 ?
H10A C10A H10B . . 108.1 ?
C10A C11A C12A . . 110.75(11) ?
C10A C11A H11A . . 109.5 ?
C12A C11A H11A . . 109.5 ?
C10A C11A H11B . . 109.5 ?
C12A C11A H11B . . 109.5 ?
H11A C11A H11B . . 108.1 ?
C11A C12A C7A . . 110.79(10) ?
C11A C12A H12A . . 109.5 ?
C7A C12A H12A . . 109.5 ?
C11A C12A H12B . . 109.5 ?
C7A C12A H12B . . 109.5 ?
H12A C12A H12B . . 108.1 ?
C14A C13A S1A . . 107.95(9) ?
C14A C13A H13A . . 110.1 ?
S1A C13A H13A . . 110.1 ?
C14A C13A H13B . . 110.1 ?
S1A C13A H13B . . 110.1 ?
H13A C13A H13B . . 108.4 ?
C13A C14A H14A . . 109.5 ?
C13A C14A H14B . . 109.5 ?
H14A C14A H14B . . 109.5 ?
C13A C14A H14C . . 109.5 ?
H14A C14A H14C . . 109.5 ?
H14B C14A H14C . . 109.5 ?
C13B S1B C1B . . 104.78(6) ?
C2B C1B C6B . . 109.61(10) ?
C2B C1B C7B . . 111.00(10) ?
C6B C1B C7B . . 112.67(10) ?
C2B C1B S1B . . 110.81(8) ?
C6B C1B S1B . . 104.68(8) ?
C7B C1B S1B . . 107.89(8) ?
C3B C2B C1B . . 113.36(10) ?
C3B C2B H2B1 . . 108.9 ?
C1B C2B H2B1 . . 108.9 ?
C3B C2B H2B2 . . 108.9 ?
C1B C2B H2B2 . . 108.9 ?
H2B1 C2B H2B2 . . 107.7 ?
C2B C3B C4B . . 110.77(11) ?
C2B C3B H3B1 . . 109.5 ?
C4B C3B H3B1 . . 109.5 ?
C2B C3B H3B2 . . 109.5 ?
C4B C3B H3B2 . . 109.5 ?
H3B1 C3B H3B2 . . 108.1 ?
C5B C4B C3B . . 110.68(11) ?
C5B C4B H4B1 . . 109.5 ?
C3B C4B H4B1 . . 109.5 ?
C5B C4B H4B2 . . 109.5 ?
C3B C4B H4B2 . . 109.5 ?
H4B1 C4B H4B2 . . 108.1 ?
C4B C5B C6B . . 111.64(11) ?
C4B C5B H5B1 . . 109.3 ?
C6B C5B H5B1 . . 109.3 ?
C4B C5B H5B2 . . 109.3 ?
C6B C5B H5B2 . . 109.3 ?
H5B1 C5B H5B2 . . 108.0 ?
C5B C6B C1B . . 112.80(10) ?
C5B C6B H6B1 . . 109.0 ?
C1B C6B H6B1 . . 109.0 ?
C5B C6B H6B2 . . 109.0 ?
C1B C6B H6B2 . . 109.0 ?
H6B1 C6B H6B2 . . 107.8 ?
C8B C7B C1B . . 117.75(10) ?
C8B C7B C12B . . 104.56(10) ?
C1B C7B C12B . . 114.68(10) ?
C8B C7B H7B . . 106.4 ?
C1B C7B H7B . . 106.4 ?
C12B C7B H7B . . 106.4 ?
O1B C8B C9B . . 121.68(12) ?
O1B C8B C7B . . 125.40(12) ?
C9B C8B C7B . . 112.78(11) ?
C8B C9B C10B . . 110.92(11) ?
C8B C9B H9B1 . . 109.5 ?
C10B C9B H9B1 . . 109.5 ?
C8B C9B H9B2 . . 109.5 ?
C10B C9B H9B2 . . 109.5 ?
H9B1 C9B H9B2 . . 108.0 ?
C11B C10B C9B . . 110.61(11) ?
C11B C10B H10C . . 109.5 ?
C9B C10B H10C . . 109.5 ?
C11B C10B H10D . . 109.5 ?
C9B C10B H10D . . 109.5 ?
H10C C10B H10D . . 108.1 ?
C10B C11B C12B . . 110.84(11) ?
C10B C11B H11C . . 109.5 ?
C12B C11B H11C . . 109.5 ?
C10B C11B H11D . . 109.5 ?
C12B C11B H11D . . 109.5 ?
H11C C11B H11D . . 108.1 ?
C11B C12B C7B . . 110.76(10) ?
C11B C12B H12C . . 109.5 ?
C7B C12B H12C . . 109.5 ?
C11B C12B H12D . . 109.5 ?
C7B C12B H12D . . 109.5 ?
H12C C12B H12D . . 108.1 ?
C14B C13B S1B . . 107.97(10) ?
C14B C13B H13C . . 110.1 ?
S1B C13B H13C . . 110.1 ?
C14B C13B H13D . . 110.1 ?
S1B C13B H13D . . 110.1 ?
H13C C13B H13D . . 108.4 ?
C13B C14B H14D . . 109.5 ?
C13B C14B H14E . . 109.5 ?
H14D C14B H14E . . 109.5 ?
C13B C14B H14F . . 109.5 ?
H14D C14B H14F . . 109.5 ?
H14E C14B H14F . . 109.5 ?

loop_
_geom_bond_atom_site_label_1
_geom_bond_atom_site_label_2
_geom_bond_site_symmetry_2
_geom_bond_distance
_geom_bond_publ_flag
S1A C13A . 1.8130(13) ?
S1A C1A . 1.8577(13) ?
O1A C8A . 1.2189(16) ?
C1A C2A . 1.5399(17) ?
C1A C6A . 1.5440(17) ?
C1A C7A . 1.5504(17) ?
C2A C3A . 1.5281(17) ?
C2A H2A1 . 0.9900 ?
C2A H2A2 . 0.9900 ?
C3A C4A . 1.5324(19) ?
C3A H3A1 . 0.9900 ?
C3A H3A2 . 0.9900 ?
C4A C5A . 1.5293(19) ?
C4A H4A1 . 0.9900 ?
C4A H4A2 . 0.9900 ?
C5A C6A . 1.5323(18) ?
C5A H5A1 . 0.9900 ?
C5A H5A2 . 0.9900 ?
C6A H6A1 . 0.9900 ?
C6A H6A2 . 0.9900 ?
C7A C8A . 1.5265(17) ?
C7A C12A . 1.5507(17) ?
C7A H7A . 1.0000 ?
C8A C9A . 1.5179(18) ?
C9A C10A . 1.5387(18) ?
C9A H9A1 . 0.9900 ?
C9A H9A2 . 0.9900 ?
C10A C11A . 1.5221(18) ?
C10A H10A . 0.9900 ?
C10A H10B . 0.9900 ?
C11A C12A . 1.5262(17) ?
C11A H11A . 0.9900 ?
C11A H11B . 0.9900 ?
C12A H12A . 0.9900 ?
C12A H12B . 0.9900 ?
C13A C14A . 1.5256(19) ?
C13A H13A . 0.9900 ?
C13A H13B . 0.9900 ?
C14A H14A . 0.9800 ?
C14A H14B . 0.9800 ?
C14A H14C . 0.9800 ?
S1B C13B . 1.8113(14) ?
S1B C1B . 1.8571(13) ?
O1B C8B . 1.2186(16) ?
C1B C2B . 1.5392(17) ?
C1B C6B . 1.5444(17) ?
C1B C7B . 1.5490(17) ?
C2B C3B . 1.5295(18) ?
C2B H2B1 . 0.9900 ?
C2B H2B2 . 0.9900 ?
C3B C4B . 1.5303(19) ?
C3B H3B1 . 0.9900 ?
C3B H3B2 . 0.9900 ?
C4B C5B . 1.5279(19) ?
C4B H4B1 . 0.9900 ?
C4B H4B2 . 0.9900 ?
C5B C6B . 1.5354(18) ?
C5B H5B1 . 0.9900 ?
C5B H5B2 . 0.9900 ?
C6B H6B1 . 0.9900 ?
C6B H6B2 . 0.9900 ?
C7B C8B . 1.5290(17) ?
C7B C12B . 1.5535(17) ?
C7B H7B . 1.0000 ?
C8B C9B . 1.5168(18) ?
C9B C10B . 1.5398(18) ?
C9B H9B1 . 0.9900 ?
C9B H9B2 . 0.9900 ?
C10B C11B . 1.5242(18) ?
C10B H10C . 0.9900 ?
C10B H10D . 0.9900 ?
C11B C12B . 1.5278(18) ?
C11B H11C . 0.9900 ?
C11B H11D . 0.9900 ?
C12B H12C . 0.9900 ?
C12B H12D . 0.9900 ?
C13B C14B . 1.5249(19) ?
C13B H13C . 0.9900 ?
C13B H13D . 0.9900 ?
C14B H14D . 0.9800 ?
C14B H14E . 0.9800 ?
C14B H14F . 0.9800 ?

loop_
_geom_torsion_atom_site_label_1
_geom_torsion_atom_site_label_2
_geom_torsion_atom_site_label_3
_geom_torsion_atom_site_label_4
_geom_torsion_site_symmetry_1
_geom_torsion_site_symmetry_2
_geom_torsion_site_symmetry_3
_geom_torsion_site_symmetry_4
_geom_torsion
_geom_torsion_publ_flag
C13A S1A C1A C2A . . . . 49.82(10) ?
C13A S1A C1A C6A . . . . 167.97(8) ?
C13A S1A C1A C7A . . . . -71.97(9) ?
C6A C1A C2A C3A . . . . -52.42(14) ?
C7A C1A C2A C3A . . . . -177.51(11) ?
S1A C1A C2A C3A . . . . 62.73(12) ?
C1A C2A C3A C4A . . . . 55.83(15) ?
C2A C3A C4A C5A . . . . -56.44(15) ?
C3A C4A C5A C6A . . . . 56.25(14) ?
C4A C5A C6A C1A . . . . -54.81(15) ?
C2A C1A C6A C5A . . . . 51.57(14) ?
C7A C1A C6A C5A . . . . 175.90(10) ?
S1A C1A C6A C5A . . . . -67.21(12) ?
C2A C1A C7A C8A . . . . 51.95(15) ?
C6A C1A C7A C8A . . . . -71.53(14) ?
S1A C1A C7A C8A . . . . 173.37(9) ?
C2A C1A C7A C12A . . . . 175.66(10) ?
C6A C1A C7A C12A . . . . 52.18(14) ?
S1A C1A C7A C12A . . . . -62.92(12) ?
C1A C7A C8A O1A . . . . 14.12(19) ?
C12A C7A C8A O1A . . . . -114.43(14) ?
C1A C7A C8A C9A . . . . -169.72(11) ?
C12A C7A C8A C9A . . . . 61.73(13) ?
O1A C8A C9A C10A . . . . 118.09(13) ?
C7A C8A C9A C10A . . . . -58.22(14) ?
C8A C9A C10A C11A . . . . 51.80(15) ?
C9A C10A C11A C12A . . . . -53.81(14) ?
C10A C11A C12A C7A . . . . 61.17(14) ?
C8A C7A C12A C11A . . . . -62.58(13) ?
C1A C7A C12A C11A . . . . 166.68(10) ?
C1A S1A C13A C14A . . . . 174.74(9) ?
C13B S1B C1B C2B . . . . -47.41(10) ?
C13B S1B C1B C6B . . . . -165.49(8) ?
C13B S1B C1B C7B . . . . 74.30(10) ?
C6B C1B C2B C3B . . . . 53.18(14) ?
C7B C1B C2B C3B . . . . 178.28(11) ?
S1B C1B C2B C3B . . . . -61.86(13) ?
C1B C2B C3B C4B . . . . -56.10(14) ?
C2B C3B C4B C5B . . . . 56.19(14) ?
C3B C4B C5B C6B . . . . -55.90(15) ?
C4B C5B C6B C1B . . . . 54.72(15) ?
C2B C1B C6B C5B . . . . -52.08(14) ?
C7B C1B C6B C5B . . . . -176.21(10) ?
S1B C1B C6B C5B . . . . 66.82(12) ?
C2B C1B C7B C8B . . . . -51.91(14) ?
C6B C1B C7B C8B . . . . 71.45(14) ?
S1B C1B C7B C8B . . . . -173.49(9) ?
C2B C1B C7B C12B . . . . -175.58(10) ?
C6B C1B C7B C12B . . . . -52.22(14) ?
S1B C1B C7B C12B . . . . 62.84(12) ?
C1B C7B C8B O1B . . . . -14.47(19) ?
C12B C7B C8B O1B . . . . 114.15(14) ?
C1B C7B C8B C9B . . . . 169.73(11) ?
C12B C7B C8B C9B . . . . -61.65(13) ?
O1B C8B C9B C10B . . . . -117.53(14) ?
C7B C8B C9B C10B . . . . 58.46(14) ?
C8B C9B C10B C11B . . . . -52.11(15) ?
C9B C10B C11B C12B . . . . 53.95(14) ?
C10B C11B C12B C7B . . . . -61.06(14) ?
C8B C7B C12B C11B . . . . 62.32(13) ?
C1B C7B C12B C11B . . . . -167.23(10) ?
C1B S1B C13B C14B . . . . -176.72(10) ?
